data_4326365
loop_
_publ_author_name
'Rui Cao'
'Brian D. McCarthy'
'Stephen J. Lippard'

_publ_section_title
;
 Immobilization, Trapping, and Anion Exchange of Perrhenate Ion Using
 Copper-Based Tripodal Complexes
;
_journal_name_full 'Inorganic Chemistry'
_journal_page_first 9499
_journal_page_last 9507
_journal_paper_doi 10.1021/ic201172r
_journal_volume 50
_journal_year 2011
_chemical_formula_sum 'C60 H60 Cl3 Cu3 F6 N10 O8 P Re2'
_chemical_formula_weight 1863.52
_chemical_name_systematic
; 
 ? 
;
_space_group_IT_number 5
_symmetry_cell_setting monoclinic
_symmetry_space_group_name_Hall 'C 2y'
_symmetry_space_group_name_H-M 'C 1 2 1'
_atom_sites_solution_hydrogens geom
_atom_sites_solution_primary direct
_atom_sites_solution_secondary difmap
_audit_creation_method SHELXL-97
_cell_angle_alpha 90.00
_cell_angle_beta 95.9300(10)
_cell_angle_gamma 90.00
_cell_formula_units_Z 4
_cell_length_a 24.0723(18)
_cell_length_b 13.7658(11)
_cell_length_c 23.2674(18)
_cell_measurement_reflns_used 9850
_cell_measurement_temperature 100(2)
_cell_measurement_theta_max 26.36
_cell_measurement_theta_min 2.39
_cell_volume 7669.0(10)
_computing_cell_refinement 'Bruker SMART'
_computing_data_collection 'Bruker SMART'
_computing_data_reduction 'Bruker SAINT'
_computing_molecular_graphics 'Bruker SHELXTL'
_computing_publication_material 'Bruker SHELXTL'
_computing_structure_refinement 'SHELXL-97 (Sheldrick, 1997)'
_computing_structure_solution 'SHELXS-97 (Sheldrick, 1990)'
_diffrn_ambient_temperature 100(2)
_diffrn_measured_fraction_theta_full 1.000
_diffrn_measured_fraction_theta_max 1.000
_diffrn_measurement_device_type 'CCD area detector'
_diffrn_measurement_method 'phi and omega scans'
_diffrn_radiation_monochromator graphite
_diffrn_radiation_source 'fine-focus sealed tube'
_diffrn_radiation_type MoK\a
_diffrn_radiation_wavelength 0.71073
_diffrn_reflns_av_R_equivalents 0.0485
_diffrn_reflns_av_sigmaI/netI 0.0520
_diffrn_reflns_limit_h_max 30
_diffrn_reflns_limit_h_min -30
_diffrn_reflns_limit_k_max 17
_diffrn_reflns_limit_k_min -17
_diffrn_reflns_limit_l_max 28
_diffrn_reflns_limit_l_min -29
_diffrn_reflns_number 65495
_diffrn_reflns_theta_full 26.41
_diffrn_reflns_theta_max 26.41
_diffrn_reflns_theta_min 1.70
_exptl_absorpt_coefficient_mu 4.156
_exptl_absorpt_correction_T_max 0.7322
_exptl_absorpt_correction_T_min 0.5745
_exptl_absorpt_correction_type multi-scan
_exptl_absorpt_process_details SADABS
_exptl_crystal_colour blue
_exptl_crystal_density_diffrn 1.614
_exptl_crystal_description prism
_exptl_crystal_F_000 3644
_exptl_crystal_size_max 0.15
_exptl_crystal_size_mid 0.10
_exptl_crystal_size_min 0.08
_refine_diff_density_max 3.621
_refine_diff_density_min -2.129
_refine_diff_density_rms 0.200
_refine_ls_abs_structure_details 'Flack H D (1983), Acta Cryst. A39, 876-881'
_refine_ls_abs_structure_Flack 0.029(8)
_refine_ls_extinction_method none
_refine_ls_goodness_of_fit_ref 1.050
_refine_ls_hydrogen_treatment constr
_refine_ls_matrix_type full
_refine_ls_number_parameters 838
_refine_ls_number_reflns 15712
_refine_ls_number_restraints 1
_refine_ls_restrained_S_all 1.050
_refine_ls_R_factor_all 0.0559
_refine_ls_R_factor_gt 0.0493
_refine_ls_shift/su_max 0.003
_refine_ls_shift/su_mean 0.000
_refine_ls_structure_factor_coef Fsqd
_refine_ls_weighting_details 'calc w=1/[\s^2^(Fo^2^)+(0.1034P)^2^+15.6418P] where P=(Fo^2^+2Fc^2^)/3'
_refine_ls_weighting_scheme calc
_refine_ls_wR_factor_gt 0.1407
_refine_ls_wR_factor_ref 0.1483
_reflns_number_gt 14417
_reflns_number_total 15712
_reflns_threshold_expression >2sigma(I)
_cod_data_source_file ic201172r_si_004.cif
_cod_data_source_block 2
_cod_database_code 4326365

loop_
_symmetry_equiv_pos_as_xyz
'x, y, z'
'-x, y, -z'
'x+1/2, y+1/2, z'
'-x+1/2, y+1/2, -z'

loop_
_atom_site_label
_atom_site_type_symbol
_atom_site_fract_x
_atom_site_fract_y
_atom_site_fract_z
_atom_site_U_iso_or_equiv
_atom_site_adp_type
_atom_site_occupancy
_atom_site_symmetry_multiplicity
_atom_site_calc_flag
_atom_site_refinement_flags
C1 C 0.7573(4) 0.3005(8) 0.3516(4) 0.034(2) Uani 1 1 d .
H1A H 0.7639 0.2829 0.3930 0.041 Uiso 1 1 calc R
H1B H 0.7284 0.3518 0.3476 0.041 Uiso 1 1 calc R
C2 C 0.7362(4) 0.2141(8) 0.3184(5) 0.037(2) Uani 1 1 d .
C3 C 0.7380(5) 0.1225(9) 0.3435(5) 0.045(3) Uani 1 1 d .
H3 H 0.7528 0.1162 0.3828 0.054 Uiso 1 1 calc R
C4 C 0.7194(6) 0.0413(9) 0.3141(7) 0.057(3) Uani 1 1 d .
H4 H 0.7200 -0.0191 0.3338 0.068 Uiso 1 1 calc R
C5 C 0.7001(5) 0.0449(8) 0.2570(6) 0.046(3) Uani 1 1 d .
H5 H 0.6883 -0.0124 0.2365 0.055 Uiso 1 1 calc R
C6 C 0.6979(4) 0.1375(8) 0.2288(6) 0.042(3) Uani 1 1 d .
H6 H 0.6853 0.1423 0.1889 0.050 Uiso 1 1 calc R
C7 C 0.7143(4) 0.2196(7) 0.2599(4) 0.030(2) Uani 1 1 d .
C8 C 0.7066(3) 0.3172(7) 0.2272(4) 0.0273(19) Uani 1 1 d .
H8A H 0.7313 0.3664 0.2476 0.033 Uiso 1 1 calc R
H8B H 0.7186 0.3089 0.1880 0.033 Uiso 1 1 calc R
C9 C 0.6388(4) 0.4176(7) 0.1721(5) 0.034(2) Uani 1 1 d .
H9A H 0.6743 0.4502 0.1659 0.040 Uiso 1 1 calc R
H9B H 0.6114 0.4684 0.1798 0.040 Uiso 1 1 calc R
C10 C 0.6175(4) 0.3631(8) 0.1182(4) 0.032(2) Uani 1 1 d .
C11 C 0.6149(4) 0.4040(10) 0.0638(5) 0.044(3) Uani 1 1 d .
H11 H 0.6300 0.4668 0.0588 0.053 Uiso 1 1 calc R
C12 C 0.5906(5) 0.3544(13) 0.0177(5) 0.055(4) Uani 1 1 d .
H12 H 0.5874 0.3832 -0.0196 0.066 Uiso 1 1 calc R
C13 C 0.5699(5) 0.2587(10) 0.0253(5) 0.046(3) Uani 1 1 d .
H13 H 0.5528 0.2210 -0.0059 0.055 Uiso 1 1 calc R
C14 C 0.5764(4) 0.2266(10) 0.0797(5) 0.041(2) Uani 1 1 d .
H14 H 0.5645 0.1618 0.0852 0.049 Uiso 1 1 calc R
C15 C 0.6338(4) 0.4006(8) 0.2756(4) 0.0302(18) Uani 1 1 d .
H15A H 0.6042 0.4496 0.2663 0.036 Uiso 1 1 calc R
H15B H 0.6672 0.4346 0.2943 0.036 Uiso 1 1 calc R
C16 C 0.6142(4) 0.3270(7) 0.3170(4) 0.032(2) Uani 1 1 d .
C17 C 0.6147(5) 0.3491(10) 0.3760(4) 0.046(3) Uani 1 1 d .
H17 H 0.6304 0.4079 0.3916 0.055 Uiso 1 1 calc R
C18 C 0.5918(6) 0.2833(12) 0.4097(5) 0.060(4) Uani 1 1 d .
H18 H 0.5906 0.2973 0.4495 0.071 Uiso 1 1 calc R
C19 C 0.5701(6) 0.1960(12) 0.3879(6) 0.064(4) Uani 1 1 d .
H19 H 0.5543 0.1498 0.4119 0.077 Uiso 1 1 calc R
C20 C 0.5725(5) 0.1791(10) 0.3287(5) 0.047(3) Uani 1 1 d .
H20 H 0.5590 0.1194 0.3122 0.056 Uiso 1 1 calc R
C21 C 0.8226(5) 0.4360(10) 0.3569(4) 0.042(3) Uani 1 1 d .
H21A H 0.8611 0.4545 0.3500 0.051 Uiso 1 1 calc R
H21B H 0.8208 0.4333 0.3992 0.051 Uiso 1 1 calc R
C22 C 0.7830(5) 0.5118(8) 0.3317(5) 0.038(2) Uani 1 1 d .
C23 C 0.7418(5) 0.5522(10) 0.3654(6) 0.050(3) Uani 1 1 d .
H23 H 0.7410 0.5316 0.4043 0.060 Uiso 1 1 calc R
C24 C 0.7032(5) 0.6203(9) 0.3429(7) 0.058(4) Uani 1 1 d .
H24 H 0.6789 0.6508 0.3670 0.069 Uiso 1 1 calc R
C25 C 0.7006(5) 0.6428(8) 0.2863(7) 0.048(3) Uani 1 1 d .
H25 H 0.6719 0.6850 0.2700 0.058 Uiso 1 1 calc R
C26 C 0.7391(4) 0.6054(7) 0.2515(6) 0.037(2) Uani 1 1 d .
H26 H 0.7375 0.6232 0.2119 0.045 Uiso 1 1 calc R
C27 C 0.7816(4) 0.5392(6) 0.2761(4) 0.0270(19) Uani 1 1 d .
C28 C 0.8251(4) 0.5109(6) 0.2371(4) 0.0266(19) Uani 1 1 d .
H28A H 0.8063 0.4974 0.1981 0.032 Uiso 1 1 calc R
H28B H 0.8432 0.4499 0.2518 0.032 Uiso 1 1 calc R
C29 C 0.8960(4) 0.5729(6) 0.1774(4) 0.0248(18) Uani 1 1 d .
H29A H 0.8984 0.5027 0.1688 0.030 Uiso 1 1 calc R
H29B H 0.9343 0.6001 0.1813 0.030 Uiso 1 1 calc R
C30 C 0.8613(4) 0.6228(8) 0.1295(5) 0.033(2) Uani 1 1 d .
C31 C 0.8634(5) 0.5979(9) 0.0721(5) 0.045(3) Uani 1 1 d .
H31 H 0.8866 0.5471 0.0606 0.054 Uiso 1 1 calc R
C32 C 0.8281(6) 0.6541(13) 0.0309(6) 0.064(5) Uani 1 1 d .
H32 H 0.8274 0.6408 -0.0093 0.077 Uiso 1 1 calc R
C33 C 0.7963(6) 0.7253(11) 0.0492(7) 0.066(5) Uani 1 1 d .
H33 H 0.7731 0.7624 0.0219 0.079 Uiso 1 1 calc R
C34 C 0.7970(5) 0.7438(9) 0.1039(6) 0.052(3) Uani 1 1 d .
H34 H 0.7737 0.7948 0.1150 0.063 Uiso 1 1 calc R
C35 C 0.9125(4) 0.5856(8) 0.2821(4) 0.033(2) Uani 1 1 d .
H35A H 0.9192 0.5177 0.2950 0.040 Uiso 1 1 calc R
H35B H 0.9480 0.6120 0.2709 0.040 Uiso 1 1 calc R
C36 C 0.8948(5) 0.6430(10) 0.3302(5) 0.048(3) Uani 1 1 d .
C37 C 0.9148(7) 0.6243(12) 0.3890(6) 0.065(4) Uani 1 1 d .
H37 H 0.9395 0.5716 0.3988 0.078 Uiso 1 1 calc R
C38 C 0.8981(10) 0.6830(16) 0.4304(7) 0.096(7) Uani 1 1 d .
H38 H 0.9128 0.6749 0.4696 0.115 Uiso 1 1 calc R
C39 C 0.8587(8) 0.7562(15) 0.4149(8) 0.089(6) Uani 1 1 d .
H39 H 0.8452 0.7962 0.4436 0.106 Uiso 1 1 calc R
C40 C 0.8403(6) 0.7691(11) 0.3580(6) 0.062(4) Uani 1 1 d .
H40 H 0.8142 0.8193 0.3475 0.074 Uiso 1 1 calc R
C41 C 0.8582(5) 0.2692(9) 0.3464(5) 0.045(3) Uani 1 1 d .
H41A H 0.8696 0.2695 0.3885 0.054 Uiso 1 1 calc R
H41B H 0.8454 0.2028 0.3353 0.054 Uiso 1 1 calc R
C42 C 0.9070(4) 0.2950(8) 0.3150(5) 0.039(2) Uani 1 1 d .
C43 C 0.9540(5) 0.3319(9) 0.3468(7) 0.055(3) Uani 1 1 d .
H43 H 0.9549 0.3349 0.3876 0.066 Uiso 1 1 calc R
C44 C 1.0017(5) 0.3660(8) 0.3198(5) 0.044(3) Uani 1 1 d .
H44 H 1.0337 0.3925 0.3415 0.052 Uiso 1 1 calc R
C45 C 0.9978(5) 0.3576(9) 0.2589(6) 0.050(3) Uani 1 1 d .
H45 H 1.0275 0.3801 0.2385 0.060 Uiso 1 1 calc R
C46 C 0.9520(5) 0.3176(7) 0.2297(6) 0.043(3) Uani 1 1 d .
H46 H 0.9509 0.3120 0.1889 0.051 Uiso 1 1 calc R
C47 C 0.9065(4) 0.2845(7) 0.2559(5) 0.034(2) Uani 1 1 d .
C48 C 0.8592(4) 0.2361(7) 0.2184(5) 0.032(2) Uani 1 1 d .
H48A H 0.8253 0.2376 0.2391 0.038 Uiso 1 1 calc R
H48B H 0.8512 0.2743 0.1825 0.038 Uiso 1 1 calc R
C49 C 0.8318(4) 0.1037(8) 0.1526(5) 0.038(2) Uani 1 1 d .
H49A H 0.7956 0.1369 0.1547 0.046 Uiso 1 1 calc R
H49B H 0.8252 0.0328 0.1538 0.046 Uiso 1 1 calc R
C50 C 0.8540(5) 0.1294(7) 0.0972(5) 0.038(2) Uani 1 1 d .
C51 C 0.8202(5) 0.1283(9) 0.0455(6) 0.049(3) Uani 1 1 d .
H51 H 0.7817 0.1128 0.0450 0.058 Uiso 1 1 calc R
C52 C 0.8420(5) 0.1494(9) -0.0043(6) 0.047(3) Uani 1 1 d .
H52 H 0.8191 0.1494 -0.0401 0.056 Uiso 1 1 calc R
C53 C 0.9010(6) 0.1719(11) -0.0020(5) 0.058(3) Uani 1 1 d .
H53 H 0.9181 0.1881 -0.0357 0.069 Uiso 1 1 calc R
C54 C 0.9302(4) 0.1688(8) 0.0505(5) 0.042(3) Uani 1 1 d .
H54 H 0.9691 0.1819 0.0529 0.050 Uiso 1 1 calc R
C55 C 0.8700(4) 0.0643(8) 0.2518(5) 0.040(3) Uani 1 1 d .
H55A H 0.8606 -0.0018 0.2373 0.048 Uiso 1 1 calc R
H55B H 0.8409 0.0849 0.2764 0.048 Uiso 1 1 calc R
C56 C 0.9277(5) 0.0624(8) 0.2886(5) 0.038(2) Uani 1 1 d .
C57 C 0.9332(6) 0.0342(9) 0.3420(7) 0.057(4) Uani 1 1 d .
H57 H 0.9017 0.0120 0.3598 0.068 Uiso 1 1 calc R
C58 C 0.9858(7) 0.0367(10) 0.3727(7) 0.061(4) Uani 1 1 d .
H58 H 0.9905 0.0194 0.4125 0.073 Uiso 1 1 calc R
C59 C 1.0316(6) 0.0648(10) 0.3450(6) 0.052(3) Uani 1 1 d .
H59 H 1.0682 0.0668 0.3646 0.062 Uiso 1 1 calc R
C60 C 1.0212(5) 0.0897(8) 0.2874(5) 0.042(3) Uani 1 1 d .
H60 H 1.0518 0.1077 0.2669 0.051 Uiso 1 1 calc R
Cl1 Cl 0.54481(10) 0.10231(18) 0.19669(13) 0.0399(6) Uani 1 1 d .
Cl2 Cl 0.78453(13) 0.8547(2) 0.22965(19) 0.0642(10) Uani 1 1 d .
Cl3 Cl 1.03594(10) 0.1290(2) 0.14993(13) 0.0406(6) Uani 1 1 d .
Cu1 Cu 0.59283(4) 0.24064(8) 0.20906(5) 0.0261(2) Uani 1 1 d .
Cu2 Cu 0.83637(5) 0.72167(8) 0.23078(6) 0.0355(3) Uani 1 1 d .
Cu3 Cu 0.94962(5) 0.11983(8) 0.17586(5) 0.0302(3) Uani 1 1 d .
F1 F 0.6830(4) 0.4347(9) 0.4857(4) 0.085(3) Uani 1 1 d .
F2 F 0.7132(6) 0.5848(12) 0.5110(4) 0.144(7) Uani 1 1 d .
F3 F 0.6766(5) 0.4868(9) 0.5766(3) 0.095(4) Uani 1 1 d .
F4 F 0.6330(5) 0.5690(8) 0.4514(4) 0.091(3) Uani 1 1 d .
F5 F 0.5997(4) 0.4664(8) 0.5152(4) 0.080(3) Uani 1 1 d .
F6 F 0.6287(8) 0.6165(9) 0.5416(5) 0.136(6) Uani 1 1 d .
N1 N 0.8103(3) 0.3406(6) 0.3326(3) 0.0287(16) Uani 1 1 d .
N2 N 0.6478(3) 0.3542(6) 0.2218(3) 0.0243(15) Uani 1 1 d .
N3 N 0.5971(3) 0.2722(6) 0.1266(3) 0.0294(17) Uani 1 1 d .
N4 N 0.5938(3) 0.2466(6) 0.2947(3) 0.0316(18) Uani 1 1 d .
N5 N 0.8703(3) 0.5869(6) 0.2319(3) 0.0251(16) Uani 1 1 d .
N6 N 0.8282(3) 0.6960(6) 0.1459(4) 0.035(2) Uani 1 1 d .
N7 N 0.8580(4) 0.7126(7) 0.3166(5) 0.044(2) Uani 1 1 d .
N8 N 0.8705(3) 0.1319(6) 0.2024(4) 0.0330(19) Uani 1 1 d .
N9 N 0.9080(3) 0.1484(5) 0.0991(4) 0.0278(17) Uani 1 1 d .
N10 N 0.9702(4) 0.0895(6) 0.2593(4) 0.0354(19) Uani 1 1 d .
O1 O 0.5250(3) 0.3688(4) 0.2035(3) 0.0318(16) Uani 1 1 d .
O2 O 0.4222(3) 0.2864(5) 0.2243(3) 0.0369(16) Uani 1 1 d .
O3 O 0.4239(3) 0.4559(5) 0.1552(4) 0.0446(19) Uani 1 1 d .
O4 O 0.4570(3) 0.2762(5) 0.1126(3) 0.0369(16) Uani 1 1 d .
O5 O 0.3447(3) 0.8793(5) 0.1070(3) 0.0356(16) Uani 1 1 d .
O6 O 0.2407(3) 0.7893(5) 0.0893(3) 0.0353(16) Uani 1 1 d .
O7 O 0.2750(3) 0.9102(7) 0.0042(4) 0.050(2) Uani 1 1 d .
O8 O 0.2460(3) 0.9914(5) 0.1084(3) 0.0347(15) Uani 1 1 d .
P1 P 0.6504(2) 0.5299(3) 0.51280(13) 0.0751(15) Uani 1 1 d .
Re1 Re 0.457534(13) 0.34748(2) 0.173881(16) 0.02595(10) Uani 1 1 d .
Re2 Re 0.276425(14) 0.89407(3) 0.076233(15) 0.02615(10) Uani 1 1 d .

loop_
_atom_site_aniso_label
_atom_site_aniso_U_11
_atom_site_aniso_U_22
_atom_site_aniso_U_33
_atom_site_aniso_U_23
_atom_site_aniso_U_13
_atom_site_aniso_U_12
C1 0.026(5) 0.045(6) 0.029(5) 0.005(4) -0.005(4) 0.006(4)
C2 0.020(4) 0.046(6) 0.041(6) 0.014(5) -0.010(4) -0.006(4)
C3 0.034(6) 0.046(7) 0.053(7) 0.013(5) -0.008(5) -0.002(5)
C4 0.063(9) 0.030(6) 0.076(10) 0.014(6) 0.003(7) 0.017(6)
C5 0.032(6) 0.018(5) 0.086(9) -0.009(5) -0.001(5) 0.006(4)
C6 0.022(5) 0.032(5) 0.071(8) -0.002(5) 0.006(5) 0.009(4)
C7 0.019(4) 0.029(5) 0.043(6) 0.003(4) 0.004(4) 0.002(4)
C8 0.013(4) 0.035(5) 0.034(5) 0.006(4) 0.003(3) 0.005(3)
C9 0.025(5) 0.023(5) 0.051(6) 0.009(4) -0.005(4) -0.003(3)
C10 0.013(4) 0.054(6) 0.028(5) 0.008(4) 0.001(3) 0.004(4)
C11 0.020(4) 0.058(7) 0.055(6) 0.015(6) 0.008(4) 0.010(5)
C12 0.037(6) 0.094(11) 0.032(6) -0.005(6) -0.007(4) 0.024(7)
C13 0.029(5) 0.056(8) 0.053(7) -0.004(6) 0.003(5) 0.003(5)
C14 0.025(5) 0.056(7) 0.042(6) -0.004(5) 0.007(4) 0.006(5)
C15 0.026(4) 0.029(5) 0.035(5) -0.002(4) 0.000(3) -0.002(4)
C16 0.030(5) 0.036(6) 0.031(5) 0.002(4) 0.002(4) 0.001(4)
C17 0.064(7) 0.052(6) 0.022(5) 0.002(5) 0.003(4) 0.009(6)
C18 0.061(8) 0.085(11) 0.034(6) 0.003(6) 0.012(6) 0.002(8)
C19 0.064(9) 0.075(10) 0.053(8) 0.021(7) 0.007(6) -0.029(8)
C20 0.037(6) 0.053(7) 0.049(7) 0.013(6) -0.002(5) -0.015(5)
C21 0.037(6) 0.060(7) 0.031(5) -0.005(5) 0.006(4) -0.011(5)
C22 0.037(6) 0.027(5) 0.051(7) -0.007(4) 0.015(5) -0.011(4)
C23 0.050(7) 0.052(7) 0.051(7) -0.015(6) 0.026(6) -0.011(6)
C24 0.046(7) 0.040(7) 0.093(11) -0.029(7) 0.036(7) -0.014(6)
C25 0.024(5) 0.027(5) 0.097(10) -0.008(6) 0.022(6) 0.004(4)
C26 0.028(5) 0.023(5) 0.063(7) 0.000(5) 0.013(5) -0.001(4)
C27 0.021(4) 0.021(4) 0.039(5) -0.001(4) 0.002(4) 0.000(3)
C28 0.031(5) 0.014(4) 0.035(5) -0.001(3) 0.002(4) 0.002(3)
C29 0.027(5) 0.019(4) 0.029(5) 0.006(3) 0.004(3) -0.002(3)
C30 0.030(5) 0.028(5) 0.040(6) 0.004(4) -0.001(4) -0.015(4)
C31 0.050(7) 0.041(6) 0.045(7) 0.000(5) 0.001(5) -0.036(5)
C32 0.056(8) 0.091(12) 0.042(7) 0.030(7) -0.015(6) -0.053(9)
C33 0.054(8) 0.061(9) 0.074(10) 0.055(8) -0.036(7) -0.031(7)
C34 0.031(6) 0.039(6) 0.083(10) 0.029(6) -0.014(6) -0.009(5)
C35 0.032(5) 0.039(6) 0.028(5) -0.001(4) -0.001(4) -0.006(4)
C36 0.049(7) 0.048(7) 0.045(7) -0.011(5) -0.004(5) -0.006(5)
C37 0.081(10) 0.067(9) 0.044(7) -0.013(7) -0.005(7) -0.005(8)
C38 0.137(18) 0.106(15) 0.042(8) -0.038(9) -0.007(10) 0.001(14)
C39 0.081(12) 0.098(14) 0.089(13) -0.055(11) 0.021(10) -0.004(11)
C40 0.071(9) 0.059(8) 0.058(8) -0.029(7) 0.016(7) -0.002(7)
C41 0.043(6) 0.050(7) 0.038(6) 0.016(5) -0.007(5) -0.011(5)
C42 0.026(5) 0.040(6) 0.051(7) 0.015(5) -0.005(4) 0.005(4)
C43 0.037(6) 0.041(7) 0.082(9) 0.010(6) -0.013(6) 0.000(5)
C44 0.043(6) 0.040(7) 0.049(7) 0.004(5) 0.008(5) -0.002(5)
C45 0.041(6) 0.029(6) 0.081(9) 0.018(6) 0.015(6) 0.010(5)
C46 0.034(6) 0.021(5) 0.075(8) 0.010(5) 0.013(5) 0.007(4)
C47 0.024(5) 0.024(5) 0.055(7) 0.009(4) 0.006(4) 0.008(4)
C48 0.024(5) 0.022(5) 0.050(6) 0.010(4) 0.006(4) 0.008(4)
C49 0.023(5) 0.031(5) 0.060(7) 0.000(5) 0.001(4) 0.000(4)
C50 0.038(6) 0.017(4) 0.057(7) -0.008(4) -0.002(5) 0.014(4)
C51 0.031(6) 0.048(7) 0.064(8) -0.018(6) -0.012(5) 0.018(5)
C52 0.043(6) 0.045(7) 0.050(7) -0.010(5) -0.003(5) 0.007(5)
C53 0.068(9) 0.069(9) 0.037(6) -0.001(6) 0.008(6) 0.022(7)
C54 0.017(4) 0.039(6) 0.069(8) -0.003(5) 0.003(4) 0.009(4)
C55 0.016(5) 0.027(5) 0.078(8) 0.018(5) 0.007(4) 0.007(4)
C56 0.044(6) 0.027(5) 0.043(6) 0.001(4) 0.002(5) 0.005(4)
C57 0.050(8) 0.031(6) 0.090(11) 0.020(6) 0.008(7) 0.004(5)
C58 0.070(10) 0.039(7) 0.070(9) 0.007(6) -0.006(7) 0.016(6)
C59 0.056(8) 0.045(7) 0.052(7) 0.000(6) -0.006(6) 0.017(6)
C60 0.047(7) 0.026(5) 0.052(7) -0.003(5) -0.006(5) 0.008(4)
Cl1 0.0264(12) 0.0217(11) 0.0712(18) -0.0023(11) 0.0031(11) -0.0027(9)
Cl2 0.0386(15) 0.0235(12) 0.133(3) -0.0029(17) 0.0218(16) 0.0060(12)
Cl3 0.0224(11) 0.0373(13) 0.0624(17) 0.0035(12) 0.0062(10) 0.0062(10)
Cu1 0.0195(5) 0.0201(5) 0.0384(6) 0.0017(4) 0.0021(4) 0.0006(4)
Cu2 0.0224(6) 0.0167(5) 0.0684(9) -0.0050(5) 0.0099(5) 0.0002(4)
Cu3 0.0198(5) 0.0204(5) 0.0498(7) 0.0023(5) 0.0005(5) 0.0044(4)
F1 0.085(7) 0.112(8) 0.055(5) -0.003(5) -0.005(4) 0.015(6)
F2 0.160(12) 0.221(16) 0.048(5) 0.011(7) -0.005(6) -0.143(12)
F3 0.124(9) 0.125(9) 0.037(4) 0.002(5) 0.009(5) -0.063(7)
F4 0.114(8) 0.102(8) 0.053(5) 0.007(5) -0.012(5) -0.036(7)
F5 0.075(6) 0.095(8) 0.069(5) -0.014(5) 0.000(4) -0.011(5)
F6 0.257(19) 0.081(8) 0.071(7) -0.005(6) 0.032(9) -0.053(10)
N1 0.024(4) 0.027(4) 0.036(4) 0.007(4) 0.003(3) -0.001(3)
N2 0.011(3) 0.030(4) 0.032(4) 0.005(3) 0.002(2) 0.001(3)
N3 0.018(4) 0.037(4) 0.034(4) 0.002(3) 0.005(3) 0.011(3)
N4 0.034(4) 0.030(4) 0.030(4) 0.008(3) 0.002(3) 0.001(3)
N5 0.022(4) 0.026(4) 0.028(4) -0.004(3) 0.002(3) -0.002(3)
N6 0.018(4) 0.025(4) 0.061(6) 0.008(4) -0.004(4) -0.010(3)
N7 0.034(5) 0.031(5) 0.069(6) -0.024(4) 0.014(4) -0.011(4)
N8 0.020(4) 0.025(4) 0.054(5) 0.005(4) 0.007(3) 0.005(3)
N9 0.024(4) 0.016(4) 0.043(5) 0.004(3) 0.003(3) 0.005(3)
N10 0.034(5) 0.027(4) 0.045(5) 0.007(4) 0.004(4) 0.006(3)
O1 0.023(3) 0.026(4) 0.046(4) 0.004(3) -0.001(3) 0.003(2)
O2 0.033(4) 0.032(4) 0.047(4) -0.008(3) 0.008(3) -0.010(3)
O3 0.022(3) 0.022(4) 0.088(6) 0.004(3) -0.007(3) 0.003(3)
O4 0.028(3) 0.022(3) 0.060(5) -0.012(3) 0.001(3) -0.001(3)
O5 0.026(3) 0.027(4) 0.053(4) -0.005(3) 0.002(3) -0.002(3)
O6 0.031(4) 0.022(3) 0.054(5) -0.005(3) 0.009(3) -0.012(3)
O7 0.048(5) 0.051(5) 0.051(5) -0.004(4) 0.003(3) -0.002(4)
O8 0.027(3) 0.026(3) 0.051(4) -0.005(3) 0.003(3) -0.007(3)
P1 0.147(4) 0.066(2) 0.0141(14) -0.0137(14) 0.0167(18) -0.047(3)
Re1 0.01704(16) 0.01683(16) 0.0434(2) -0.00090(15) 0.00045(13) 0.00045(13)
Re2 0.02170(17) 0.02516(18) 0.03129(19) -0.00081(15) 0.00122(12) -0.00337(14)

loop_
_atom_type_symbol
_atom_type_description
_atom_type_scat_dispersion_real
_atom_type_scat_dispersion_imag
_atom_type_scat_source
C C 0.0033 0.0016 'International Tables Vol C Tables 4.2.6.8 and 6.1.1.4'
H H 0.0000 0.0000 'International Tables Vol C Tables 4.2.6.8 and 6.1.1.4'
N N 0.0061 0.0033 'International Tables Vol C Tables 4.2.6.8 and 6.1.1.4'
O O 0.0106 0.0060 'International Tables Vol C Tables 4.2.6.8 and 6.1.1.4'
F F 0.0171 0.0103 'International Tables Vol C Tables 4.2.6.8 and 6.1.1.4'
P P 0.1023 0.0942 'International Tables Vol C Tables 4.2.6.8 and 6.1.1.4'
Cl Cl 0.1484 0.1585 'International Tables Vol C Tables 4.2.6.8 and 6.1.1.4'
Cu Cu 0.3201 1.2651 'International Tables Vol C Tables 4.2.6.8 and 6.1.1.4'
Re Re -1.0185 7.2310 'International Tables Vol C Tables 4.2.6.8 and 6.1.1.4'

loop_
_geom_angle_atom_site_label_1
_geom_angle_atom_site_label_2
_geom_angle_atom_site_label_3
_geom_angle
_geom_angle_site_symmetry_3
C2 C1 N1 113.7(9) .
C2 C1 H1A 108.8 .
N1 C1 H1A 108.8 .
C2 C1 H1B 108.8 .
N1 C1 H1B 108.8 .
H1A C1 H1B 107.7 .
C3 C2 C7 116.5(11) .
C3 C2 C1 121.1(9) .
C7 C2 C1 122.3(9) .
C4 C3 C2 122.7(11) .
C4 C3 H3 118.7 .
C2 C3 H3 118.7 .
C5 C4 C3 121.5(11) .
C5 C4 H4 119.2 .
C3 C4 H4 119.2 .
C4 C5 C6 118.1(11) .
C4 C5 H5 120.9 .
C6 C5 H5 120.9 .
C7 C6 C5 119.7(11) .
C7 C6 H6 120.2 .
C5 C6 H6 120.2 .
C6 C7 C2 121.4(10) .
C6 C7 C8 116.2(9) .
C2 C7 C8 122.4(9) .
N2 C8 C7 113.7(7) .
N2 C8 H8A 108.8 .
C7 C8 H8A 108.8 .
N2 C8 H8B 108.8 .
C7 C8 H8B 108.8 .
H8A C8 H8B 107.7 .
N2 C9 C10 112.0(8) .
N2 C9 H9A 109.2 .
C10 C9 H9A 109.2 .
N2 C9 H9B 109.2 .
C10 C9 H9B 109.2 .
H9A C9 H9B 107.9 .
N3 C10 C11 121.5(10) .
N3 C10 C9 115.6(8) .
C11 C10 C9 122.7(10) .
C12 C11 C10 119.8(13) .
C12 C11 H11 120.1 .
C10 C11 H11 120.1 .
C11 C12 C13 119.8(12) .
C11 C12 H12 120.1 .
C13 C12 H12 120.1 .
C14 C13 C12 114.5(11) .
C14 C13 H13 122.8 .
C12 C13 H13 122.8 .
N3 C14 C13 128.9(13) .
N3 C14 H14 115.5 .
C13 C14 H14 115.5 .
N2 C15 C16 111.4(8) .
N2 C15 H15A 109.4 .
C16 C15 H15A 109.4 .
N2 C15 H15B 109.4 .
C16 C15 H15B 109.4 .
H15A C15 H15B 108.0 .
N4 C16 C17 122.7(10) .
N4 C16 C15 116.7(8) .
C17 C16 C15 120.4(10) .
C18 C17 C16 117.3(13) .
C18 C17 H17 121.4 .
C16 C17 H17 121.4 .
C17 C18 C19 122.0(12) .
C17 C18 H18 119.0 .
C19 C18 H18 119.0 .
C18 C19 C20 116.8(12) .
C18 C19 H19 121.6 .
C20 C19 H19 121.6 .
N4 C20 C19 121.1(12) .
N4 C20 H20 119.4 .
C19 C20 H20 119.4 .
N1 C21 C22 112.6(8) .
N1 C21 H21A 109.1 .
C22 C21 H21A 109.1 .
N1 C21 H21B 109.1 .
C22 C21 H21B 109.1 .
H21A C21 H21B 107.8 .
C27 C22 C23 117.7(11) .
C27 C22 C21 121.8(9) .
C23 C22 C21 120.3(11) .
C24 C23 C22 121.9(12) .
C24 C23 H23 119.0 .
C22 C23 H23 119.0 .
C25 C24 C23 119.2(11) .
C25 C24 H24 120.4 .
C23 C24 H24 120.4 .
C24 C25 C26 121.1(12) .
C24 C25 H25 119.5 .
C26 C25 H25 119.5 .
C25 C26 C27 119.4(11) .
C25 C26 H26 120.3 .
C27 C26 H26 120.3 .
C22 C27 C26 120.4(9) .
C22 C27 C28 123.8(9) .
C26 C27 C28 115.7(9) .
C27 C28 N5 114.6(7) .
C27 C28 H28A 108.6 .
N5 C28 H28A 108.6 .
C27 C28 H28B 108.6 .
N5 C28 H28B 108.6 .
H28A C28 H28B 107.6 .
N5 C29 C30 109.2(8) .
N5 C29 H29A 109.8 .
C30 C29 H29A 109.8 .
N5 C29 H29B 109.8 .
C30 C29 H29B 109.8 .
H29A C29 H29B 108.3 .
N6 C30 C31 122.2(11) .
N6 C30 C29 115.5(9) .
C31 C30 C29 122.3(11) .
C30 C31 C32 115.6(14) .
C30 C31 H31 122.2 .
C32 C31 H31 122.2 .
C33 C32 C31 119.9(13) .
C33 C32 H32 120.0 .
C31 C32 H32 120.0 .
C34 C33 C32 120.4(11) .
C34 C33 H33 119.8 .
C32 C33 H33 119.8 .
C33 C34 N6 124.6(14) .
C33 C34 H34 117.7 .
N6 C34 H34 117.7 .
C36 C35 N5 111.6(9) .
C36 C35 H35A 109.3 .
N5 C35 H35A 109.3 .
C36 C35 H35B 109.3 .
N5 C35 H35B 109.3 .
H35A C35 H35B 108.0 .
N7 C36 C37 120.8(12) .
N7 C36 C35 116.6(11) .
C37 C36 C35 122.6(12) .
C38 C37 C36 118.8(17) .
C38 C37 H37 120.6 .
C36 C37 H37 120.6 .
C37 C38 C39 119.2(16) .
C37 C38 H38 120.4 .
C39 C38 H38 120.4 .
C40 C39 C38 119.1(14) .
C40 C39 H39 120.5 .
C38 C39 H39 120.5 .
N7 C40 C39 121.8(16) .
N7 C40 H40 119.1 .
C39 C40 H40 119.1 .
C42 C41 N1 111.2(9) .
C42 C41 H41A 109.4 .
N1 C41 H41A 109.4 .
C42 C41 H41B 109.4 .
N1 C41 H41B 109.4 .
H41A C41 H41B 108.0 .
C43 C42 C47 119.6(11) .
C43 C42 C41 118.0(11) .
C47 C42 C41 122.5(10) .
C42 C43 C44 122.1(13) .
C42 C43 H43 119.0 .
C44 C43 H43 119.0 .
C45 C44 C43 115.8(11) .
C45 C44 H44 122.1 .
C43 C44 H44 122.1 .
C46 C45 C44 120.2(11) .
C46 C45 H45 119.9 .
C44 C45 H45 119.9 .
C45 C46 C47 123.7(13) .
C45 C46 H46 118.2 .
C47 C46 H46 118.2 .
C42 C47 C46 118.5(11) .
C42 C47 C48 123.2(9) .
C46 C47 C48 118.3(10) .
N8 C48 C47 114.5(8) .
N8 C48 H48A 108.6 .
C47 C48 H48A 108.6 .
N8 C48 H48B 108.6 .
C47 C48 H48B 108.6 .
H48A C48 H48B 107.6 .
N8 C49 C50 111.5(9) .
N8 C49 H49A 109.3 .
C50 C49 H49A 109.3 .
N8 C49 H49B 109.3 .
C50 C49 H49B 109.3 .
H49A C49 H49B 108.0 .
N9 C50 C51 121.4(12) .
N9 C50 C49 117.2(10) .
C51 C50 C49 121.3(11) .
C52 C51 C50 120.0(12) .
C52 C51 H51 120.0 .
C50 C51 H51 120.0 .
C51 C52 C53 118.6(11) .
C51 C52 H52 120.7 .
C53 C52 H52 120.7 .
C54 C53 C52 116.5(12) .
C54 C53 H53 121.8 .
C52 C53 H53 121.8 .
N9 C54 C53 124.0(11) .
N9 C54 H54 118.0 .
C53 C54 H54 118.0 .
N8 C55 C56 111.1(8) .
N8 C55 H55A 109.4 .
C56 C55 H55A 109.4 .
N8 C55 H55B 109.4 .
C56 C55 H55B 109.4 .
H55A C55 H55B 108.0 .
C57 C56 N10 124.4(11) .
C57 C56 C55 122.0(11) .
N10 C56 C55 113.6(9) .
C56 C57 C58 118.9(13) .
C56 C57 H57 120.5 .
C58 C57 H57 120.5 .
C59 C58 C57 119.5(14) .
C59 C58 H58 120.3 .
C57 C58 H58 120.3 .
C60 C59 C58 116.7(13) .
C60 C59 H59 121.7 .
C58 C59 H59 121.7 .
N10 C60 C59 122.8(12) .
N10 C60 H60 118.6 .
C59 C60 H60 118.6 .
N3 Cu1 N4 164.5(4) .
N3 Cu1 N2 82.8(3) .
N4 Cu1 N2 83.3(3) .
N3 Cu1 Cl1 98.1(3) .
N4 Cu1 Cl1 96.7(3) .
N2 Cu1 Cl1 171.0(2) .
N3 Cu1 O1 83.6(3) .
N4 Cu1 O1 87.8(3) .
N2 Cu1 O1 82.7(3) .
Cl1 Cu1 O1 106.27(17) .
N6 Cu2 N7 163.4(4) .
N6 Cu2 N5 81.3(3) .
N7 Cu2 N5 82.4(3) .
N6 Cu2 Cl2 97.9(3) .
N7 Cu2 Cl2 98.7(3) .
N5 Cu2 Cl2 169.5(2) .
N6 Cu2 O2 90.0(3) 3
N7 Cu2 O2 86.9(3) 3
N5 Cu2 O2 89.6(3) 3
Cl2 Cu2 O2 101.0(2) 3
N9 Cu3 N10 164.3(4) .
N9 Cu3 N8 81.8(3) .
N10 Cu3 N8 82.6(4) .
N9 Cu3 Cl3 98.2(2) .
N10 Cu3 Cl3 97.5(3) .
N8 Cu3 Cl3 172.0(3) .
N9 Cu3 O3 84.8(3) 3_545
N10 Cu3 O3 91.8(3) 3_545
N8 Cu3 O3 84.8(3) 3_545
Cl3 Cu3 O3 103.3(2) 3_545
C21 N1 C1 111.4(8) .
C21 N1 C41 112.5(8) .
C1 N1 C41 110.5(8) .
C9 N2 C15 112.8(8) .
C9 N2 C8 109.6(7) .
C15 N2 C8 111.8(7) .
C9 N2 Cu1 107.7(5) .
C15 N2 Cu1 104.6(5) .
C8 N2 Cu1 110.1(6) .
C14 N3 C10 115.4(9) .
C14 N3 Cu1 130.4(8) .
C10 N3 Cu1 113.4(6) .
C16 N4 C20 120.1(9) .
C16 N4 Cu1 113.6(7) .
C20 N4 Cu1 126.2(8) .
C35 N5 C29 111.4(7) .
C35 N5 C28 111.7(7) .
C29 N5 C28 110.1(7) .
C35 N5 Cu2 105.5(6) .
C29 N5 Cu2 108.2(5) .
C28 N5 Cu2 109.9(5) .
C34 N6 C30 117.3(11) .
C34 N6 Cu2 128.6(9) .
C30 N6 Cu2 114.0(7) .
C36 N7 C40 120.2(12) .
C36 N7 Cu2 112.4(8) .
C40 N7 Cu2 127.4(10) .
C49 N8 C55 113.1(9) .
C49 N8 C48 109.3(8) .
C55 N8 C48 112.8(9) .
C49 N8 Cu3 105.9(7) .
C55 N8 Cu3 105.3(6) .
C48 N8 Cu3 110.2(6) .
C50 N9 C54 119.5(9) .
C50 N9 Cu3 113.2(7) .
C54 N9 Cu3 126.4(7) .
C60 N10 C56 117.7(10) .
C60 N10 Cu3 127.0(8) .
C56 N10 Cu3 115.3(7) .
Re1 O1 Cu1 120.3(3) .
Re1 O2 Cu2 138.5(4) 3_445
Re1 O3 Cu3 131.5(4) 3_455
F6 P1 F5 97.1(8) .
F6 P1 F4 93.6(7) .
F5 P1 F4 95.4(6) .
F6 P1 F3 90.1(7) .
F5 P1 F3 89.6(5) .
F4 P1 F3 173.4(7) .
F6 P1 F1 172.4(8) .
F5 P1 F1 88.5(6) .
F4 P1 F1 91.0(6) .
F3 P1 F1 84.8(6) .
F6 P1 F2 90.5(9) .
F5 P1 F2 171.0(9) .
F4 P1 F2 88.8(6) .
F3 P1 F2 85.7(6) .
F1 P1 F2 83.5(8) .
O1 Re1 O4 110.7(3) .
O1 Re1 O3 110.5(3) .
O4 Re1 O3 108.5(4) .
O1 Re1 O2 108.7(3) .
O4 Re1 O2 108.7(3) .
O3 Re1 O2 109.8(4) .
O7 Re2 O6 109.0(4) .
O7 Re2 O8 111.2(4) .
O6 Re2 O8 109.2(3) .
O7 Re2 O5 110.3(4) .
O6 Re2 O5 107.4(3) .
O8 Re2 O5 109.6(3) .

loop_
_geom_bond_atom_site_label_1
_geom_bond_atom_site_label_2
_geom_bond_distance
_geom_bond_site_symmetry_2
C1 C2 1.478(15) .
C1 N1 1.496(12) .
C1 H1A 0.9900 .
C1 H1B 0.9900 .
C2 C3 1.389(16) .
C2 C7 1.411(14) .
C3 C4 1.361(19) .
C3 H3 0.9500 .
C4 C5 1.36(2) .
C4 H4 0.9500 .
C5 C6 1.433(16) .
C5 H5 0.9500 .
C6 C7 1.377(15) .
C6 H6 0.9500 .
C7 C8 1.545(13) .
C8 N2 1.498(10) .
C8 H8A 0.9900 .
C8 H8B 0.9900 .
C9 N2 1.447(12) .
C9 C10 1.505(14) .
C9 H9A 0.9900 .
C9 H9B 0.9900 .
C10 N3 1.365(14) .
C10 C11 1.380(15) .
C11 C12 1.352(18) .
C11 H11 0.9500 .
C12 C13 1.43(2) .
C12 H12 0.9500 .
C13 C14 1.335(17) .
C13 H13 0.9500 .
C14 N3 1.313(14) .
C14 H14 0.9500 .
C15 N2 1.477(12) .
C15 C16 1.506(13) .
C15 H15A 0.9900 .
C15 H15B 0.9900 .
C16 N4 1.297(13) .
C16 C17 1.407(14) .
C17 C18 1.352(19) .
C17 H17 0.9500 .
C18 C19 1.39(2) .
C18 H18 0.9500 .
C19 C20 1.40(2) .
C19 H19 0.9500 .
C20 N4 1.355(14) .
C20 H20 0.9500 .
C21 N1 1.449(15) .
C21 C22 1.491(17) .
C21 H21A 0.9900 .
C21 H21B 0.9900 .
C22 C27 1.343(15) .
C22 C23 1.440(15) .
C23 C24 1.38(2) .
C23 H23 0.9500 .
C24 C25 1.35(2) .
C24 H24 0.9500 .
C25 C26 1.393(15) .
C25 H25 0.9500 .
C26 C27 1.443(14) .
C26 H26 0.9500 .
C27 C28 1.507(13) .
C28 N5 1.523(11) .
C28 H28A 0.9900 .
C28 H28B 0.9900 .
C29 N5 1.481(12) .
C29 C30 1.489(14) .
C29 H29A 0.9900 .
C29 H29B 0.9900 .
C30 N6 1.363(14) .
C30 C31 1.386(16) .
C31 C32 1.44(2) .
C31 H31 0.9500 .
C32 C33 1.34(2) .
C32 H32 0.9500 .
C33 C34 1.30(2) .
C33 H33 0.9500 .
C34 N6 1.344(14) .
C34 H34 0.9500 .
C35 C36 1.466(16) .
C35 N5 1.467(12) .
C35 H35A 0.9900 .
C35 H35B 0.9900 .
C36 N7 1.321(17) .
C36 C37 1.426(19) .
C37 C38 1.35(2) .
C37 H37 0.9500 .
C38 C39 1.41(3) .
C38 H38 0.9500 .
C39 C40 1.36(2) .
C39 H39 0.9500 .
C40 N7 1.343(15) .
C40 H40 0.9500 .
C41 C42 1.489(16) .
C41 N1 1.524(14) .
C41 H41A 0.9900 .
C41 H41B 0.9900 .
C42 C43 1.381(16) .
C42 C47 1.383(16) .
C43 C44 1.443(17) .
C43 H43 0.9500 .
C44 C45 1.414(18) .
C44 H44 0.9500 .
C45 C46 1.351(17) .
C45 H45 0.9500 .
C46 C47 1.383(15) .
C46 H46 0.9500 .
C47 C48 1.516(14) .
C48 N8 1.514(12) .
C48 H48A 0.9900 .
C48 H48B 0.9900 .
C49 N8 1.462(14) .
C49 C50 1.489(17) .
C49 H49A 0.9900 .
C49 H49B 0.9900 .
C50 N9 1.321(14) .
C50 C51 1.380(16) .
C51 C52 1.352(19) .
C51 H51 0.9500 .
C52 C53 1.45(2) .
C52 H52 0.9500 .
C53 C54 1.345(17) .
C53 H53 0.9500 .
C54 N9 1.332(14) .
C54 H54 0.9500 .
C55 N8 1.481(14) .
C55 C56 1.554(15) .
C55 H55A 0.9900 .
C55 H55B 0.9900 .
C56 C57 1.295(18) .
C56 N10 1.341(14) .
C57 C58 1.39(2) .
C57 H57 0.9500 .
C58 C59 1.39(2) .
C58 H58 0.9500 .
C59 C60 1.381(18) .
C59 H59 0.9500 .
C60 N10 1.330(14) .
C60 H60 0.9500 .
Cl1 Cu1 2.231(3) .
Cl2 Cu2 2.214(3) .
Cl3 Cu3 2.226(3) .
Cu1 N3 1.979(8) .
Cu1 N4 1.991(8) .
Cu1 N2 2.049(8) .
Cu1 O1 2.399(6) .
Cu2 N6 1.996(10) .
Cu2 N7 2.014(11) .
Cu2 N5 2.025(8) .
Cu2 O2 2.270(7) 3
Cu3 N9 1.995(8) .
Cu3 N10 1.996(9) .
Cu3 N8 2.068(8) .
Cu3 O3 2.376(7) 3_545
F1 P1 1.682(12) .
F2 P1 1.695(11) .
F3 P1 1.661(10) .
F4 P1 1.544(10) .
F5 P1 1.506(10) .
F6 P1 1.490(15) .
O1 Re1 1.722(6) .
O2 Re1 1.735(7) .
O2 Cu2 2.270(7) 3_445
O3 Re1 1.731(7) .
O3 Cu3 2.376(7) 3_455
O4 Re1 1.730(7) .
O5 Re2 1.734(7) .
O6 Re2 1.722(6) .
O7 Re2 1.686(8) .
O8 Re2 1.733(7) .

loop_
_geom_torsion_atom_site_label_1
_geom_torsion_atom_site_label_2
_geom_torsion_atom_site_label_3
_geom_torsion_atom_site_label_4
_geom_torsion
_geom_torsion_site_symmetry_1
N1 C1 C2 C3 109.4(12) .
N1 C1 C2 C7 -69.2(12) .
C7 C2 C3 C4 -0.6(18) .
C1 C2 C3 C4 -179.2(12) .
C2 C3 C4 C5 3(2) .
C3 C4 C5 C6 -2.0(19) .
C4 C5 C6 C7 -1.1(16) .
C5 C6 C7 C2 3.5(15) .
C5 C6 C7 C8 -175.7(9) .
C3 C2 C7 C6 -2.6(15) .
C1 C2 C7 C6 176.0(9) .
C3 C2 C7 C8 176.5(9) .
C1 C2 C7 C8 -4.9(15) .
C6 C7 C8 N2 78.8(11) .
C2 C7 C8 N2 -100.3(11) .
N2 C9 C10 N3 16.0(11) .
N2 C9 C10 C11 -168.6(8) .
N3 C10 C11 C12 1.2(14) .
C9 C10 C11 C12 -173.9(9) .
C10 C11 C12 C13 -2.4(16) .
C11 C12 C13 C14 0.5(16) .
C12 C13 C14 N3 2.9(17) .
N2 C15 C16 N4 -23.4(11) .
N2 C15 C16 C17 160.9(9) .
N4 C16 C17 C18 -1.2(17) .
C15 C16 C17 C18 174.2(11) .
C16 C17 C18 C19 2(2) .
C17 C18 C19 C20 0(2) .
C18 C19 C20 N4 -2(2) .
N1 C21 C22 C27 -66.9(13) .
N1 C21 C22 C23 107.9(11) .
C27 C22 C23 C24 -2.8(17) .
C21 C22 C23 C24 -177.8(11) .
C22 C23 C24 C25 6.4(18) .
C23 C24 C25 C26 -5.7(18) .
C24 C25 C26 C27 1.7(16) .
C23 C22 C27 C26 -1.3(15) .
C21 C22 C27 C26 173.6(9) .
C23 C22 C27 C28 173.9(9) .
C21 C22 C27 C28 -11.2(15) .
C25 C26 C27 C22 1.9(15) .
C25 C26 C27 C28 -173.7(9) .
C22 C27 C28 N5 -96.9(11) .
C26 C27 C28 N5 78.5(10) .
N5 C29 C30 N6 22.8(11) .
N5 C29 C30 C31 -158.5(8) .
N6 C30 C31 C32 -0.3(14) .
C29 C30 C31 C32 -178.9(9) .
C30 C31 C32 C33 0.2(15) .
C31 C32 C33 C34 -0.1(18) .
C32 C33 C34 N6 0.1(18) .
N5 C35 C36 N7 -24.4(14) .
N5 C35 C36 C37 154.2(12) .
N7 C36 C37 C38 -4(2) .
C35 C36 C37 C38 177.5(16) .
C36 C37 C38 C39 4(3) .
C37 C38 C39 C40 -3(3) .
C38 C39 C40 N7 1(3) .
N1 C41 C42 C43 108.9(11) .
N1 C41 C42 C47 -70.4(14) .
C47 C42 C43 C44 4.1(17) .
C41 C42 C43 C44 -175.1(11) .
C42 C43 C44 C45 -1.2(17) .
C43 C44 C45 C46 -1.4(16) .
C44 C45 C46 C47 1.1(17) .
C43 C42 C47 C46 -4.4(15) .
C41 C42 C47 C46 174.8(10) .
C43 C42 C47 C48 174.1(10) .
C41 C42 C47 C48 -6.7(16) .
C45 C46 C47 C42 1.9(15) .
C45 C46 C47 C48 -176.7(9) .
C42 C47 C48 N8 -100.2(11) .
C46 C47 C48 N8 78.3(11) .
N8 C49 C50 N9 17.0(13) .
N8 C49 C50 C51 -166.4(9) .
N9 C50 C51 C52 -1.7(17) .
C49 C50 C51 C52 -178.2(11) .
C50 C51 C52 C53 0.5(18) .
C51 C52 C53 C54 0.9(19) .
C52 C53 C54 N9 -1.3(19) .
N8 C55 C56 C57 158.3(11) .
N8 C55 C56 N10 -23.7(13) .
N10 C56 C57 C58 4(2) .
C55 C56 C57 C58 -178.3(11) .
C56 C57 C58 C59 -3(2) .
C57 C58 C59 C60 0.6(19) .
C58 C59 C60 N10 1.5(18) .
C22 C21 N1 C1 -69.9(10) .
C22 C21 N1 C41 165.4(9) .
C2 C1 N1 C21 167.2(8) .
C2 C1 N1 C41 -67.0(10) .
C42 C41 N1 C21 -69.4(12) .
C42 C41 N1 C1 165.4(9) .
C10 C9 N2 C15 -143.9(8) .
C10 C9 N2 C8 90.8(9) .
C10 C9 N2 Cu1 -29.0(9) .
C16 C15 N2 C9 150.0(7) .
C16 C15 N2 C8 -85.9(9) .
C16 C15 N2 Cu1 33.2(8) .
C7 C8 N2 C9 -155.3(8) .
C7 C8 N2 C15 78.8(10) .
C7 C8 N2 Cu1 -37.0(9) .
N3 Cu1 N2 C9 26.0(6) .
N4 Cu1 N2 C9 -147.1(6) .
Cl1 Cu1 N2 C9 122.2(14) .
O1 Cu1 N2 C9 -58.5(6) .
N3 Cu1 N2 C15 146.2(6) .
N4 Cu1 N2 C15 -26.9(6) .
Cl1 Cu1 N2 C15 -117.5(14) .
O1 Cu1 N2 C15 61.8(5) .
N3 Cu1 N2 C8 -93.4(6) .
N4 Cu1 N2 C8 93.5(6) .
Cl1 Cu1 N2 C8 2.8(18) .
O1 Cu1 N2 C8 -177.9(6) .
C13 C14 N3 C10 -4.0(15) .
C13 C14 N3 Cu1 164.7(9) .
C11 C10 N3 C14 1.7(13) .
C9 C10 N3 C14 177.2(8) .
C11 C10 N3 Cu1 -169.0(7) .
C9 C10 N3 Cu1 6.5(10) .
N4 Cu1 N3 C14 -160.7(11) .
N2 Cu1 N3 C14 172.7(9) .
Cl1 Cu1 N3 C14 1.7(9) .
O1 Cu1 N3 C14 -103.9(9) .
N4 Cu1 N3 C10 8.2(15) .
N2 Cu1 N3 C10 -18.3(6) .
Cl1 Cu1 N3 C10 170.7(6) .
O1 Cu1 N3 C10 65.1(6) .
C17 C16 N4 C20 -0.9(15) .
C15 C16 N4 C20 -176.4(9) .
C17 C16 N4 Cu1 174.9(8) .
C15 C16 N4 Cu1 -0.6(11) .
C19 C20 N4 C16 2.3(18) .
C19 C20 N4 Cu1 -172.9(10) .
N3 Cu1 N4 C16 -10.2(16) .
N2 Cu1 N4 C16 16.3(7) .
Cl1 Cu1 N4 C16 -172.7(7) .
O1 Cu1 N4 C16 -66.6(7) .
N3 Cu1 N4 C20 165.3(11) .
N2 Cu1 N4 C20 -168.2(10) .
Cl1 Cu1 N4 C20 2.8(9) .
O1 Cu1 N4 C20 108.9(9) .
C36 C35 N5 C29 152.6(9) .
C36 C35 N5 C28 -84.0(11) .
C36 C35 N5 Cu2 35.4(10) .
C30 C29 N5 C35 -151.2(8) .
C30 C29 N5 C28 84.4(9) .
C30 C29 N5 Cu2 -35.7(8) .
C27 C28 N5 C35 78.9(10) .
C27 C28 N5 C29 -156.8(8) .
C27 C28 N5 Cu2 -37.8(9) .
N6 Cu2 N5 C35 148.9(6) .
N7 Cu2 N5 C35 -28.2(6) .
Cl2 Cu2 N5 C35 -124.7(13) .
O2 Cu2 N5 C35 58.8(6) 3
N6 Cu2 N5 C29 29.6(6) .
N7 Cu2 N5 C29 -147.5(6) .
Cl2 Cu2 N5 C29 116.0(14) .
O2 Cu2 N5 C29 -60.5(6) 3
N6 Cu2 N5 C28 -90.6(6) .
N7 Cu2 N5 C28 92.3(6) .
Cl2 Cu2 N5 C28 -4.2(18) .
O2 Cu2 N5 C28 179.3(6) 3
C33 C34 N6 C30 -0.1(15) .
C33 C34 N6 Cu2 176.3(9) .
C31 C30 N6 C34 0.3(14) .
C29 C30 N6 C34 178.9(8) .
C31 C30 N6 Cu2 -176.7(7) .
C29 C30 N6 Cu2 2.0(10) .
N7 Cu2 N6 C34 175.7(11) .
N5 Cu2 N6 C34 165.4(9) .
Cl2 Cu2 N6 C34 -4.0(9) .
O2 Cu2 N6 C34 -105.1(9) 3
N7 Cu2 N6 C30 -7.8(15) .
N5 Cu2 N6 C30 -18.1(6) .
Cl2 Cu2 N6 C30 172.5(6) .
O2 Cu2 N6 C30 71.4(6) 3
C37 C36 N7 C40 2.2(19) .
C35 C36 N7 C40 -179.2(11) .
C37 C36 N7 Cu2 -179.2(11) .
C35 C36 N7 Cu2 -0.6(13) .
C39 C40 N7 C36 -1(2) .
C39 C40 N7 Cu2 -179.2(12) .
N6 Cu2 N7 C36 6.7(17) .
N5 Cu2 N7 C36 17.0(8) .
Cl2 Cu2 N7 C36 -173.6(8) .
O2 Cu2 N7 C36 -73.0(8) 3
N6 Cu2 N7 C40 -174.8(12) .
N5 Cu2 N7 C40 -164.5(11) .
Cl2 Cu2 N7 C40 4.9(11) .
O2 Cu2 N7 C40 105.6(11) 3
C50 C49 N8 C55 -146.2(9) .
C50 C49 N8 C48 87.3(10) .
C50 C49 N8 Cu3 -31.4(10) .
C56 C55 N8 C49 151.0(9) .
C56 C55 N8 C48 -84.3(10) .
C56 C55 N8 Cu3 35.8(10) .
C47 C48 N8 C49 -161.6(9) .
C47 C48 N8 C55 71.6(10) .
C47 C48 N8 Cu3 -45.7(10) .
N9 Cu3 N8 C49 28.3(6) .
N10 Cu3 N8 C49 -149.8(7) .
Cl3 Cu3 N8 C49 119.4(18) .
O3 Cu3 N8 C49 -57.2(7) 3_545
N9 Cu3 N8 C55 148.4(7) .
N10 Cu3 N8 C55 -29.7(7) .
Cl3 Cu3 N8 C55 -120.5(18) .
O3 Cu3 N8 C55 62.9(7) 3_545
N9 Cu3 N8 C48 -89.8(7) .
N10 Cu3 N8 C48 92.2(7) .
Cl3 Cu3 N8 C48 1(2) .
O3 Cu3 N8 C48 -175.3(7) 3_545
C51 C50 N9 C54 1.3(15) .
C49 C50 N9 C54 177.9(9) .
C51 C50 N9 Cu3 -168.6(8) .
C49 C50 N9 Cu3 8.1(11) .
C53 C54 N9 C50 0.2(16) .
C53 C54 N9 Cu3 168.7(10) .
N10 Cu3 N9 C50 -13.6(17) .
N8 Cu3 N9 C50 -20.9(7) .
Cl3 Cu3 N9 C50 167.2(6) .
O3 Cu3 N9 C50 64.6(7) 3_545
N10 Cu3 N9 C54 177.3(11) .
N8 Cu3 N9 C54 170.1(9) .
Cl3 Cu3 N9 C54 -1.8(9) .
O3 Cu3 N9 C54 -104.5(9) 3_545
C59 C60 N10 C56 -1.0(16) .
C59 C60 N10 Cu3 -178.0(9) .
C57 C56 N10 C60 -1.8(17) .
C55 C56 N10 C60 -179.8(9) .
C57 C56 N10 Cu3 175.5(10) .
C55 C56 N10 Cu3 -2.5(12) .
N9 Cu3 N10 C60 -171.5(11) .
N8 Cu3 N10 C60 -164.3(9) .
Cl3 Cu3 N10 C60 7.6(9) .
O3 Cu3 N10 C60 111.3(9) 3_545
N9 Cu3 N10 C56 11.5(18) .
N8 Cu3 N10 C56 18.7(7) .
Cl3 Cu3 N10 C56 -169.4(7) .
O3 Cu3 N10 C56 -65.8(8) 3_545
N3 Cu1 O1 Re1 79.7(4) .
N4 Cu1 O1 Re1 -113.2(4) .
N2 Cu1 O1 Re1 163.2(4) .
Cl1 Cu1 O1 Re1 -16.9(4) .
Cu1 O1 Re1 O4 -41.7(5) .
Cu1 O1 Re1 O3 -161.9(4) .
Cu1 O1 Re1 O2 77.6(4) .
Cu3 O3 Re1 O1 -10.4(7) 3_455
Cu3 O3 Re1 O4 -132.0(6) 3_455
Cu3 O3 Re1 O2 109.4(6) 3_455
Cu2 O2 Re1 O1 -178.1(5) 3_445
Cu2 O2 Re1 O4 -57.6(7) 3_445
Cu2 O2 Re1 O3 60.9(7) 3_445
